data_7015352
loop_
_publ_author_name
'Dureen, Meghan A.'
'Brown, Christopher C.'
'Morton, Jason G. M.'
'Stephan, Douglas W.'

_publ_section_title
;
 Titanium "constrained geometry" complexes with pendant arene groups.
;
_journal_issue 12
_journal_name_full 'Dalton transactions (Cambridge, England : 2003)'
_journal_page_first 2861
_journal_page_last 2867
_journal_paper_doi 10.1039/c0dt01530j
_journal_volume 40
_journal_year 2011
_chemical_formula_sum 'C24 H41 N3 Si Ti'
_chemical_formula_weight 447.59
_chemical_name_systematic
;
?
;
_space_group_IT_number 14
_symmetry_cell_setting monoclinic
_symmetry_space_group_name_Hall '-P 2ybc'
_symmetry_space_group_name_H-M 'P 1 21/c 1'
_atom_sites_solution_hydrogens geom
_atom_sites_solution_primary direct
_atom_sites_solution_secondary difmap
_audit_creation_method SHELXL-97
_cell_angle_alpha 90.00
_cell_angle_beta 117.73(3)
_cell_angle_gamma 90.00
_cell_formula_units_Z 4
_cell_length_a 8.9918(18)
_cell_length_b 32.057(6)
_cell_length_c 9.6600(19)
_cell_measurement_temperature 150(2)
_cell_volume 2464.7(11)
_computing_cell_refinement 'Bruker XSCANS'
_computing_data_collection 'Bruker XSCANS'
_computing_data_reduction 'Bruker SHELXTL'
_computing_molecular_graphics 'Bruker SHELXTL'
_computing_publication_material 'Bruker SHELXTL'
_computing_structure_refinement 'SHELXL-97 (Sheldrick, 1997)'
_computing_structure_solution 'SHELXS-97 (Sheldrick, 1990)'
_diffrn_ambient_temperature 150(2)
_diffrn_measured_fraction_theta_full 0.985
_diffrn_measured_fraction_theta_max 0.985
_diffrn_measurement_device_type 'Bruker P4'
_diffrn_measurement_method '\w scans'
_diffrn_radiation_monochromator graphite
_diffrn_radiation_source 'fine-focus sealed tube'
_diffrn_radiation_type MoK\a
_diffrn_radiation_wavelength 0.71073
_diffrn_reflns_av_R_equivalents 0.0799
_diffrn_reflns_av_sigmaI/netI 0.0947
_diffrn_reflns_limit_h_max 11
_diffrn_reflns_limit_h_min -11
_diffrn_reflns_limit_k_max 40
_diffrn_reflns_limit_k_min -41
_diffrn_reflns_limit_l_max 12
_diffrn_reflns_limit_l_min -12
_diffrn_reflns_number 22417
_diffrn_reflns_theta_full 27.50
_diffrn_reflns_theta_max 27.50
_diffrn_reflns_theta_min 2.56
_exptl_absorpt_coefficient_mu 0.411
_exptl_absorpt_correction_T_max 0.978
_exptl_absorpt_correction_T_min 0.801
_exptl_absorpt_correction_type multi-scan
_exptl_absorpt_process_details SADABS
_exptl_crystal_density_diffrn 1.206
_exptl_crystal_density_method 'not measured'
_exptl_crystal_F_000 968
_exptl_crystal_size_max 0.1
_exptl_crystal_size_mid 0.1
_exptl_crystal_size_min 0.1
_refine_diff_density_max 0.407
_refine_diff_density_min -0.374
_refine_diff_density_rms 0.071
_refine_ls_extinction_method none
_refine_ls_goodness_of_fit_ref 0.996
_refine_ls_hydrogen_treatment constr
_refine_ls_matrix_type full
_refine_ls_number_parameters 274
_refine_ls_number_reflns 5597
_refine_ls_number_restraints 0
_refine_ls_restrained_S_all 0.996
_refine_ls_R_factor_all 0.1204
_refine_ls_R_factor_gt 0.0552
_refine_ls_shift/su_max 0.007
_refine_ls_shift/su_mean 0.000
_refine_ls_structure_factor_coef Fsqd
_refine_ls_weighting_details 'calc w=1/[\s^2^(Fo^2^)+(0.0811P)^2^+0.0073P] where P=(Fo^2^+2Fc^2^)/3'
_refine_ls_weighting_scheme calc
_refine_ls_wR_factor_gt 0.1273
_refine_ls_wR_factor_ref 0.1575
_reflns_number_gt 3256
_reflns_number_total 5597
_reflns_threshold_expression >2sigma(I)
_cod_data_source_file c0dt01530j.txt
_cod_data_source_block C5Me4(SiMe2NCMe2Ph)Ti(NMe2)2
_cod_depositor_comments
;
The following automatic conversions were performed:
'_symmetry_cell_setting' value 'Monoclinic' changed to 'monoclinic'
according to '/home/saulius/struct/CIF-dictionaries/cif_core.dic'
dictionary named 'cif_core.dic' version 2.4.1 from 2010-06-29.

Automatic conversion script
Id: cif_fix_enum 1555 2011-01-17 13:19:09Z saulius 
;
_cod_original_cell_volume 2464.8(8)
_cod_original_sg_symbol_H-M P2(1)/c
_cod_database_code 7015352

loop_
_symmetry_equiv_pos_as_xyz
'x, y, z'
'-x, y+1/2, -z+1/2'
'-x, -y, -z'
'x, -y-1/2, z-1/2'

loop_
_atom_site_label
_atom_site_type_symbol
_atom_site_fract_x
_atom_site_fract_y
_atom_site_fract_z
_atom_site_U_iso_or_equiv
_atom_site_adp_type
_atom_site_occupancy
_atom_site_symmetry_multiplicity
_atom_site_calc_flag
_atom_site_refinement_flags
_atom_site_disorder_assembly
_atom_site_disorder_group
Ti1 Ti 0.17995(6) 0.110881(16) 0.66145(6) 0.02751(17) Uani 1 1 d . . .
Si2 Si 0.16279(10) 0.09453(3) 0.35824(9) 0.0304(2) Uani 1 1 d . . .
N2 N 0.0680(3) 0.14677(7) 0.7460(3) 0.0325(6) Uani 1 1 d . . .
N1 N 0.1849(3) 0.13691(7) 0.4772(3) 0.0292(6) Uani 1 1 d . . .
N3 N 0.4094(3) 0.11843(7) 0.8150(3) 0.0341(6) Uani 1 1 d . . .
C13 C 0.2315(3) 0.03943(9) 0.6258(3) 0.0302(7) Uani 1 1 d . . .
C14 C 0.1584(4) 0.03660(9) 0.7258(3) 0.0314(7) Uani 1 1 d . . .
C12 C 0.1119(3) 0.05788(9) 0.4796(3) 0.0281(7) Uani 1 1 d . . .
C23 C 0.4618(4) 0.10530(10) 0.9767(4) 0.0459(9) Uani 1 1 d . . .
H23A H 0.5273 0.1270 1.0472 0.069 Uiso 1 1 calc R . .
H23B H 0.5280 0.0804 0.9988 0.069 Uiso 1 1 calc R . .
H23C H 0.3641 0.0999 0.9901 0.069 Uiso 1 1 calc R . .
C4 C 0.0148(4) 0.19496(9) 0.3110(3) 0.0351(7) Uani 1 1 d . . .
C1 C 0.1916(4) 0.18131(9) 0.4332(3) 0.0331(7) Uani 1 1 d . . .
C16 C -0.0401(3) 0.06390(9) 0.4944(3) 0.0307(7) Uani 1 1 d . . .
C21 C 0.1582(4) 0.17672(10) 0.8719(4) 0.0423(8) Uani 1 1 d . . .
H21A H 0.1113 0.2040 0.8387 0.063 Uiso 1 1 calc R . .
H21B H 0.2747 0.1770 0.8968 0.063 Uiso 1 1 calc R . .
H21C H 0.1477 0.1688 0.9628 0.063 Uiso 1 1 calc R . .
C11 C 0.3570(4) 0.07923(11) 0.3447(4) 0.0444(8) Uani 1 1 d . . .
H11A H 0.3677 0.0964 0.2683 0.067 Uiso 1 1 calc R . .
H11B H 0.3491 0.0505 0.3142 0.067 Uiso 1 1 calc R . .
H11C H 0.4537 0.0830 0.4447 0.067 Uiso 1 1 calc R . .
C15 C -0.0104(4) 0.05102(9) 0.6439(3) 0.0310(7) Uani 1 1 d . . .
C18 C 0.2309(4) 0.01683(10) 0.8857(4) 0.0424(8) Uani 1 1 d . . .
H18A H 0.1845 -0.0106 0.8772 0.064 Uiso 1 1 calc R . .
H18B H 0.2037 0.0336 0.9530 0.064 Uiso 1 1 calc R . .
H18C H 0.3508 0.0149 0.9286 0.064 Uiso 1 1 calc R . .
C17 C 0.4066(4) 0.02452(10) 0.6654(4) 0.0390(8) Uani 1 1 d . . .
H17A H 0.3991 0.0002 0.6047 0.059 Uiso 1 1 calc R . .
H17B H 0.4664 0.0178 0.7747 0.059 Uiso 1 1 calc R . .
H17C H 0.4653 0.0462 0.6420 0.059 Uiso 1 1 calc R . .
C9 C -0.0226(4) 0.21044(9) 0.1641(4) 0.0439(8) Uani 1 1 d . . .
H9A H 0.0624 0.2133 0.1357 0.053 Uiso 1 1 calc R . .
C5 C -0.1175(4) 0.19152(10) 0.3476(4) 0.0410(8) Uani 1 1 d . . .
H5A H -0.0960 0.1813 0.4452 0.049 Uiso 1 1 calc R . .
C19 C -0.1338(4) 0.04658(10) 0.7069(4) 0.0404(8) Uani 1 1 d . . .
H19A H -0.1572 0.0176 0.7121 0.061 Uiso 1 1 calc R . .
H19B H -0.2360 0.0608 0.6393 0.061 Uiso 1 1 calc R . .
H19C H -0.0873 0.0585 0.8098 0.061 Uiso 1 1 calc R . .
C24 C 0.5565(4) 0.12699(11) 0.7947(4) 0.0431(8) Uani 1 1 d . . .
H24A H 0.6194 0.1494 0.8627 0.065 Uiso 1 1 calc R . .
H24B H 0.5219 0.1348 0.6881 0.065 Uiso 1 1 calc R . .
H24C H 0.6255 0.1025 0.8199 0.065 Uiso 1 1 calc R . .
C10 C -0.0022(4) 0.09843(10) 0.1493(3) 0.0407(8) Uani 1 1 d . . .
H10A H 0.0338 0.1177 0.0949 0.061 Uiso 1 1 calc R . .
H10B H -0.1053 0.1081 0.1450 0.061 Uiso 1 1 calc R . .
H10C H -0.0198 0.0715 0.1009 0.061 Uiso 1 1 calc R . .
C2 C 0.2509(4) 0.20984(9) 0.5770(4) 0.0403(8) Uani 1 1 d . . .
H2A H 0.1742 0.2078 0.6201 0.061 Uiso 1 1 calc R . .
H2B H 0.2548 0.2382 0.5466 0.061 Uiso 1 1 calc R . .
H2C H 0.3610 0.2014 0.6542 0.061 Uiso 1 1 calc R . .
C20 C -0.2042(3) 0.08002(10) 0.3672(3) 0.0365(7) Uani 1 1 d . . .
H20A H -0.2435 0.0617 0.2784 0.055 Uiso 1 1 calc R . .
H20B H -0.1880 0.1075 0.3370 0.055 Uiso 1 1 calc R . .
H20C H -0.2857 0.0811 0.4051 0.055 Uiso 1 1 calc R . .
C3 C 0.3193(4) 0.18562(10) 0.3691(4) 0.0434(8) Uani 1 1 d . . .
H3A H 0.4279 0.1765 0.4471 0.065 Uiso 1 1 calc R . .
H3B H 0.3254 0.2143 0.3433 0.065 Uiso 1 1 calc R . .
H3C H 0.2839 0.1687 0.2771 0.065 Uiso 1 1 calc R . .
C22 C -0.1105(4) 0.14958(10) 0.7030(4) 0.0435(8) Uani 1 1 d . . .
H22A H -0.1488 0.1776 0.6719 0.065 Uiso 1 1 calc R . .
H22B H -0.1269 0.1420 0.7911 0.065 Uiso 1 1 calc R . .
H22C H -0.1732 0.1309 0.6177 0.065 Uiso 1 1 calc R . .
C6 C -0.2806(4) 0.20297(10) 0.2424(4) 0.0505(9) Uani 1 1 d . . .
H6A H -0.3663 0.2004 0.2701 0.061 Uiso 1 1 calc R . .
C8 C -0.1877(5) 0.22180(10) 0.0583(4) 0.0593(11) Uani 1 1 d . . .
H8A H -0.2107 0.2320 -0.0398 0.071 Uiso 1 1 calc R . .
C7 C -0.3150(5) 0.21812(11) 0.0968(4) 0.0580(11) Uani 1 1 d . . .
H7A H -0.4239 0.2257 0.0257 0.070 Uiso 1 1 calc R . .

loop_
_atom_site_aniso_label
_atom_site_aniso_U_11
_atom_site_aniso_U_22
_atom_site_aniso_U_33
_atom_site_aniso_U_23
_atom_site_aniso_U_13
_atom_site_aniso_U_12
Ti1 0.0259(3) 0.0321(3) 0.0243(3) -0.0010(2) 0.0114(2) -0.0001(2)
Si2 0.0303(4) 0.0352(5) 0.0272(4) -0.0012(4) 0.0147(4) 0.0011(4)
N2 0.0354(13) 0.0352(14) 0.0312(14) -0.0022(11) 0.0191(11) -0.0011(11)
N1 0.0281(12) 0.0331(14) 0.0265(13) 0.0030(10) 0.0128(10) 0.0012(11)
N3 0.0277(12) 0.0402(15) 0.0303(14) -0.0003(11) 0.0099(11) 0.0015(11)
C13 0.0310(15) 0.0270(16) 0.0308(16) 0.0021(13) 0.0129(13) 0.0012(13)
C14 0.0350(16) 0.0275(16) 0.0312(16) 0.0030(13) 0.0149(13) -0.0003(13)
C12 0.0307(15) 0.0297(16) 0.0265(15) -0.0031(12) 0.0154(13) -0.0009(13)
C23 0.0382(18) 0.055(2) 0.0318(18) 0.0014(15) 0.0055(14) -0.0056(16)
C4 0.0453(18) 0.0267(16) 0.0309(17) -0.0004(13) 0.0158(14) 0.0020(14)
C1 0.0406(17) 0.0327(17) 0.0308(16) 0.0001(13) 0.0208(14) -0.0010(14)
C16 0.0297(15) 0.0304(16) 0.0293(16) -0.0038(13) 0.0116(13) -0.0030(13)
C21 0.052(2) 0.0445(19) 0.0370(18) -0.0045(15) 0.0263(16) -0.0018(16)
C11 0.0469(19) 0.050(2) 0.045(2) 0.0043(16) 0.0291(17) 0.0054(16)
C15 0.0317(15) 0.0332(17) 0.0286(16) -0.0059(13) 0.0147(13) -0.0052(13)
C18 0.0458(19) 0.0407(19) 0.0417(19) 0.0075(15) 0.0211(16) 0.0028(16)
C17 0.0369(17) 0.0387(18) 0.0431(19) 0.0044(15) 0.0200(15) 0.0064(15)
C9 0.058(2) 0.0370(18) 0.0342(19) 0.0013(14) 0.0195(16) -0.0039(16)
C5 0.0454(18) 0.0405(19) 0.0360(18) -0.0001(15) 0.0180(15) 0.0060(16)
C19 0.0409(18) 0.0460(19) 0.0372(18) -0.0029(15) 0.0207(15) -0.0059(15)
C24 0.0285(16) 0.057(2) 0.043(2) -0.0046(17) 0.0157(15) -0.0028(15)
C10 0.0503(19) 0.0441(19) 0.0300(17) 0.0008(14) 0.0206(15) -0.0032(16)
C2 0.0484(19) 0.0366(18) 0.0347(18) -0.0007(14) 0.0182(15) -0.0040(15)
C20 0.0285(15) 0.0457(19) 0.0321(17) -0.0059(14) 0.0114(13) -0.0025(14)
C3 0.050(2) 0.043(2) 0.0444(19) -0.0002(16) 0.0279(16) -0.0070(16)
C22 0.0486(19) 0.0430(19) 0.049(2) 0.0025(16) 0.0307(17) 0.0062(16)
C6 0.045(2) 0.048(2) 0.053(2) -0.0062(18) 0.0180(17) 0.0050(17)
C8 0.082(3) 0.041(2) 0.035(2) 0.0068(17) 0.010(2) -0.003(2)
C7 0.053(2) 0.047(2) 0.049(2) 0.0025(18) 0.0034(19) 0.0115(18)

loop_
_atom_type_symbol
_atom_type_description
_atom_type_scat_dispersion_real
_atom_type_scat_dispersion_imag
_atom_type_scat_source
C C 0.0033 0.0016 'International Tables Vol C Tables 4.2.6.8 and 6.1.1.4'
H H 0.0000 0.0000 'International Tables Vol C Tables 4.2.6.8 and 6.1.1.4'
N N 0.0061 0.0033 'International Tables Vol C Tables 4.2.6.8 and 6.1.1.4'
Si Si 0.0817 0.0704 'International Tables Vol C Tables 4.2.6.8 and 6.1.1.4'
Ti Ti 0.2776 0.4457 'International Tables Vol C Tables 4.2.6.8 and 6.1.1.4'

loop_
_geom_angle_atom_site_label_1
_geom_angle_atom_site_label_2
_geom_angle_atom_site_label_3
_geom_angle
_geom_angle_site_symmetry_1
_geom_angle_site_symmetry_3
_geom_angle_publ_flag
N3 Ti1 N2 100.48(10) . . ?
N3 Ti1 N1 100.13(10) . . ?
N2 Ti1 N1 111.14(10) . . ?
N3 Ti1 C12 119.35(10) . . ?
N2 Ti1 C12 138.53(10) . . ?
N1 Ti1 C12 74.69(10) . . ?
N3 Ti1 C13 91.23(10) . . ?
N2 Ti1 C13 143.19(10) . . ?
N1 Ti1 C13 100.75(10) . . ?
C12 Ti1 C13 35.70(9) . . ?
N3 Ti1 C16 148.21(10) . . ?
N2 Ti1 C16 103.11(10) . . ?
N1 Ti1 C16 90.94(10) . . ?
C12 Ti1 C16 35.73(10) . . ?
C13 Ti1 C16 57.28(9) . . ?
N3 Ti1 C14 96.22(10) . . ?
N2 Ti1 C14 110.23(10) . . ?
N1 Ti1 C14 131.47(10) . . ?
C12 Ti1 C14 57.54(10) . . ?
C13 Ti1 C14 33.26(10) . . ?
C16 Ti1 C14 55.60(10) . . ?
N3 Ti1 C15 126.91(10) . . ?
N2 Ti1 C15 90.61(10) . . ?
N1 Ti1 C15 123.83(9) . . ?
C12 Ti1 C15 57.24(10) . . ?
C13 Ti1 C15 55.48(10) . . ?
C16 Ti1 C15 32.92(9) . . ?
C14 Ti1 C15 32.96(9) . . ?
N3 Ti1 Si2 109.64(8) . . ?
N2 Ti1 Si2 137.36(7) . . ?
N1 Ti1 Si2 35.46(7) . . ?
C12 Ti1 Si2 39.74(7) . . ?
C13 Ti1 Si2 66.77(7) . . ?
C16 Ti1 Si2 64.60(7) . . ?
C14 Ti1 Si2 96.03(7) . . ?
C15 Ti1 Si2 94.51(7) . . ?
N1 Si2 C12 93.63(12) . . ?
N1 Si2 C10 116.88(13) . . ?
C12 Si2 C10 114.68(14) . . ?
N1 Si2 C11 115.36(14) . . ?
C12 Si2 C11 112.86(14) . . ?
C10 Si2 C11 103.83(15) . . ?
N1 Si2 Ti1 41.73(8) . . ?
C12 Si2 Ti1 52.60(9) . . ?
C10 Si2 Ti1 135.87(11) . . ?
C11 Si2 Ti1 120.16(11) . . ?
C22 N2 C21 107.8(2) . . ?
C22 N2 Ti1 129.3(2) . . ?
C21 N2 Ti1 122.88(19) . . ?
C1 N1 Si2 124.51(18) . . ?
C1 N1 Ti1 132.52(18) . . ?
Si2 N1 Ti1 102.82(11) . . ?
C24 N3 C23 109.7(2) . . ?
C24 N3 Ti1 129.8(2) . . ?
C23 N3 Ti1 119.0(2) . . ?
C14 C13 C12 109.0(2) . . ?
C14 C13 C17 124.8(3) . . ?
C12 C13 C17 126.1(3) . . ?
C14 C13 Ti1 77.20(17) . . ?
C12 C13 Ti1 69.09(15) . . ?
C17 C13 Ti1 120.91(19) . . ?
C13 C14 C15 108.5(3) . . ?
C13 C14 C18 128.0(3) . . ?
C15 C14 C18 123.1(3) . . ?
C13 C14 Ti1 69.54(16) . . ?
C15 C14 Ti1 74.78(16) . . ?
C18 C14 Ti1 127.6(2) . . ?
C13 C12 C16 105.3(2) . . ?
C13 C12 Si2 125.8(2) . . ?
C16 C12 Si2 119.8(2) . . ?
C13 C12 Ti1 75.22(16) . . ?
C16 C12 Ti1 75.87(16) . . ?
Si2 C12 Ti1 87.66(11) . . ?
C9 C4 C5 117.2(3) . . ?
C9 C4 C1 124.0(3) . . ?
C5 C4 C1 118.8(3) . . ?
N1 C1 C2 110.7(2) . . ?
N1 C1 C4 109.0(2) . . ?
C2 C1 C4 109.0(2) . . ?
N1 C1 C3 109.6(2) . . ?
C2 C1 C3 107.4(2) . . ?
C4 C1 C3 111.3(2) . . ?
C15 C16 C12 109.0(2) . . ?
C15 C16 C20 125.9(3) . . ?
C12 C16 C20 125.1(3) . . ?
C15 C16 Ti1 77.94(17) . . ?
C12 C16 Ti1 68.40(15) . . ?
C20 C16 Ti1 121.27(19) . . ?
C16 C15 C14 108.1(3) . . ?
C16 C15 C19 128.5(3) . . ?
C14 C15 C19 122.9(3) . . ?
C16 C15 Ti1 69.14(16) . . ?
C14 C15 Ti1 72.26(16) . . ?
C19 C15 Ti1 130.6(2) . . ?
C4 C9 C8 120.6(4) . . ?
C6 C5 C4 121.9(3) . . ?
C7 C6 C5 119.8(4) . . ?
C7 C8 C9 121.1(3) . . ?
C8 C7 C6 119.4(3) . . ?

loop_
_geom_bond_atom_site_label_1
_geom_bond_atom_site_label_2
_geom_bond_distance
_geom_bond_site_symmetry_2
_geom_bond_publ_flag
Ti1 N3 1.915(2) . ?
Ti1 N2 1.942(2) . ?
Ti1 N1 1.985(2) . ?
Ti1 C12 2.312(3) . ?
Ti1 C13 2.393(3) . ?
Ti1 C16 2.412(3) . ?
Ti1 C14 2.491(3) . ?
Ti1 C15 2.524(3) . ?
Ti1 Si2 2.9082(11) . ?
Si2 N1 1.730(2) . ?
Si2 C12 1.861(3) . ?
Si2 C10 1.872(3) . ?
Si2 C11 1.876(3) . ?
N2 C22 1.462(4) . ?
N2 C21 1.463(4) . ?
N1 C1 1.494(4) . ?
N3 C24 1.451(4) . ?
N3 C23 1.468(4) . ?
C13 C14 1.401(4) . ?
C13 C12 1.444(4) . ?
C13 C17 1.514(4) . ?
C14 C15 1.423(4) . ?
C14 C18 1.509(4) . ?
C12 C16 1.452(4) . ?
C4 C9 1.388(4) . ?
C4 C5 1.394(4) . ?
C4 C1 1.538(4) . ?
C1 C2 1.537(4) . ?
C1 C3 1.543(4) . ?
C16 C15 1.403(4) . ?
C16 C20 1.506(4) . ?
C15 C19 1.501(4) . ?
C9 C8 1.404(5) . ?
C5 C6 1.389(4) . ?
C6 C7 1.381(5) . ?
C8 C7 1.363(5) . ?
